data_2205357
loop_
_publ_author_name
'Ballester Sanchez, Noelia'
'Barreira Fontecha, Julia'
'Wikaira, Jan'
'McKee, Vickie'

_publ_section_title
;
 Bis(2-pyridylmethyl)amine--borane
;
_journal_issue 3
_journal_name_full 'Acta Crystallographica Section E'
_journal_page_first o567
_journal_page_last o568
_journal_paper_doi 10.1107/S1600536805001728
_journal_volume 61
_journal_year 2005
_chemical_formula_iupac 'C12 H13 N3, B1 H3'
_chemical_formula_moiety 'C12 H13 N3, B1 H3'
_chemical_formula_sum 'C12 H16 B N3'
_chemical_formula_weight 213.09
_chemical_name_systematic
;
Bis(2-pyridylmethyl)amine--borane
;
_space_group_IT_number 14
_symmetry_cell_setting monoclinic
_symmetry_space_group_name_Hall '-P 2yn'
_symmetry_space_group_name_H-M 'P 1 21/n 1'
_atom_sites_solution_hydrogens geom
_atom_sites_solution_primary direct
_atom_sites_solution_secondary difmap
_audit_creation_method SHELXL-97
_cell_angle_alpha 90.00
_cell_angle_beta 102.9380(10)
_cell_angle_gamma 90.00
_cell_formula_units_Z 4
_cell_length_a 5.3172(4)
_cell_length_b 24.8494(19)
_cell_length_c 9.3896(7)
_cell_measurement_reflns_used 3633
_cell_measurement_temperature 150(2)
_cell_measurement_theta_max 27.53
_cell_measurement_theta_min 2.37
_cell_volume 1209.14(16)
_computing_cell_refinement SMART
_computing_data_collection 'SMART (Bruker 1998)'
_computing_data_reduction 'SAINT (Bruker 1998)'
_computing_molecular_graphics 'SHELXTL (Bruker 2001)'
_computing_publication_material SHELXTL
_computing_structure_refinement 'SHELXL97 (Sheldrick, 1997)'
_computing_structure_solution 'SHELXS97 (Sheldrick, 1997)'
_diffrn_ambient_temperature 150(2)
_diffrn_measured_fraction_theta_full 0.999
_diffrn_measured_fraction_theta_max 0.906
_diffrn_measurement_device_type 'Bruker SMART CCD area-detector'
_diffrn_measurement_method '\f and \w'
_diffrn_radiation_monochromator graphite
_diffrn_radiation_source 'normal-focus sealed tube'
_diffrn_radiation_type MoK\a
_diffrn_radiation_wavelength 0.71073
_diffrn_reflns_av_R_equivalents 0.0227
_diffrn_reflns_av_sigmaI/netI 0.0245
_diffrn_reflns_limit_h_max 6
_diffrn_reflns_limit_h_min -7
_diffrn_reflns_limit_k_max 32
_diffrn_reflns_limit_k_min -32
_diffrn_reflns_limit_l_max 12
_diffrn_reflns_limit_l_min -12
_diffrn_reflns_number 10293
_diffrn_reflns_theta_full 25.00
_diffrn_reflns_theta_max 28.82
_diffrn_reflns_theta_min 2.37
_diffrn_standards_number 0
_exptl_absorpt_coefficient_mu 0.071
_exptl_absorpt_correction_T_max 0.990
_exptl_absorpt_correction_T_min 0.946
_exptl_absorpt_correction_type multi-scan
_exptl_absorpt_process_details '(SADABS; Bruker, 1998)'
_exptl_crystal_colour colourless
_exptl_crystal_density_diffrn 1.171
_exptl_crystal_density_method 'not measured'
_exptl_crystal_description needles
_exptl_crystal_F_000 456
_exptl_crystal_size_max 0.55
_exptl_crystal_size_mid 0.17
_exptl_crystal_size_min 0.09
_refine_diff_density_max 0.246
_refine_diff_density_min -0.198
_refine_ls_extinction_method none
_refine_ls_goodness_of_fit_ref 1.022
_refine_ls_hydrogen_treatment mixed
_refine_ls_matrix_type full
_refine_ls_number_parameters 148
_refine_ls_number_reflns 2860
_refine_ls_number_restraints 0
_refine_ls_restrained_S_all 1.022
_refine_ls_R_factor_all 0.0622
_refine_ls_R_factor_gt 0.0431
_refine_ls_shift/su_max 0.000
_refine_ls_shift/su_mean 0.000
_refine_ls_structure_factor_coef Fsqd
_refine_ls_weighting_details 'calc w = 1/[\s^2^(Fo^2^)+(0.0526P)^2^+0.3966P] where P = (Fo^2^+2Fc^2^)/3'
_refine_ls_weighting_scheme calc
_refine_ls_wR_factor_gt 0.1041
_refine_ls_wR_factor_ref 0.1163
_reflns_number_gt 2156
_reflns_number_total 2860
_reflns_threshold_expression I>2\s(I)
_cod_data_source_file sj6040.cif
_cod_data_source_block I
_cod_depositor_comments
;
The following automatic conversions were performed:
'_symmetry_cell_setting' value 'Monoclinic' changed to 'monoclinic'
according to '/home/saulius/struct/CIF-dictionaries/cif_core.dic'
dictionary named 'cif_core.dic' version 2.4.1 from 2010-06-29.

Automatic conversion script
Id: cif_fix_enum 1527 2010-12-29 10:47:43Z saulius 

The following automatic conversions were performed:

'_symmetry_cell_setting' value 'Monoclinic' changed to 'monoclinic'
according to /home/saulius/struct/CIF-dictionaries/cif_core.dic
dictionary named 'cif_core.dic' version 2.4.1 from 2010-06-29.

Automatic conversion script
Id: cif_fix_values 1715 2011-07-08 13:25:40Z adriana 
;
_cod_original_sg_symbol_H-M 'P 21/n'
_cod_database_code 2205357
_cod_database_fobs_code 2205357

loop_
_symmetry_equiv_pos_as_xyz
'x, y, z'
'-x+1/2, y+1/2, -z+1/2'
'-x, -y, -z'
'x-1/2, -y-1/2, z-1/2'

loop_
_atom_site_label
_atom_site_fract_x
_atom_site_fract_y
_atom_site_fract_z
_atom_site_U_iso_or_equiv
_atom_site_adp_type
_atom_site_calc_flag
_atom_site_refinement_flags
_atom_site_occupancy
_atom_site_type_symbol
N1 0.7734(2) 0.21154(5) 0.06397(12) 0.0294(3) Uani d . 1 N
C1 0.7038(3) 0.26208(6) 0.02464(16) 0.0330(3) Uani d . 1 C
H1 0.5762 0.2787 0.0663 0.040 Uiso calc R 1 H
C2 0.8076(3) 0.29147(6) -0.07349(16) 0.0364(3) Uani d . 1 C
H2 0.7520 0.3273 -0.0985 0.044 Uiso calc R 1 H
C3 0.9934(3) 0.26772(6) -0.13425(17) 0.0391(4) Uani d . 1 C
H3 1.0690 0.2869 -0.2016 0.047 Uiso calc R 1 H
C4 1.0676(3) 0.21532(6) -0.09506(16) 0.0323(3) Uani d . 1 C
H4 1.1947 0.1979 -0.1354 0.039 Uiso calc R 1 H
C5 0.9533(3) 0.18883(5) 0.00379(14) 0.0249(3) Uani d . 1 C
C6 1.0282(3) 0.13226(5) 0.05302(14) 0.0268(3) Uani d . 1 C
H6A 1.1212 0.1153 -0.0157 0.032 Uiso calc R 1 H
H6B 1.1461 0.1331 0.1509 0.032 Uiso calc R 1 H
N2 0.7962(2) 0.09966(4) 0.05927(12) 0.0247(3) Uani d . 1 N
C7 0.8683(3) 0.05115(5) 0.15252(14) 0.0315(3) Uani d . 1 C
H7A 1.0137 0.0326 0.1235 0.038 Uiso calc R 1 H
H7B 0.7201 0.0260 0.1365 0.038 Uiso calc R 1 H
C8 0.9453(3) 0.06549(5) 0.31264(14) 0.0261(3) Uani d . 1 C
C9 1.1746(3) 0.04780(5) 0.40128(15) 0.0303(3) Uani d . 1 C
H9 1.2931 0.0271 0.3618 0.036 Uiso calc R 1 H
C10 1.2282(3) 0.06080(6) 0.54864(15) 0.0327(3) Uani d . 1 C
H10 1.3837 0.0491 0.6121 0.039 Uiso calc R 1 H
C11 1.0516(3) 0.09103(6) 0.60112(15) 0.0320(3) Uani d . 1 C
H11 1.0821 0.1003 0.7017 0.038 Uiso calc R 1 H
C12 0.8290(3) 0.10767(6) 0.50462(15) 0.0320(3) Uani d . 1 C
H12 0.7091 0.1288 0.5415 0.038 Uiso calc R 1 H
N3 0.7732(2) 0.09558(5) 0.36190(13) 0.0305(3) Uani d . 1 N
B1 0.6297(3) 0.08390(7) -0.10096(17) 0.0302(3) Uani d . 1 B
H13A 0.5839 0.1167 -0.1591 0.045 Uiso calc R 1 H
H13B 0.4720 0.0652 -0.0916 0.045 Uiso calc R 1 H
H13C 0.7321 0.0603 -0.1495 0.045 Uiso calc R 1 H
H1N 0.700(3) 0.1212(6) 0.1050(17) 0.030 Uiso d . 1 H

loop_
_atom_site_aniso_label
_atom_site_aniso_U_11
_atom_site_aniso_U_22
_atom_site_aniso_U_33
_atom_site_aniso_U_12
_atom_site_aniso_U_13
_atom_site_aniso_U_23
N1 0.0338(6) 0.0275(6) 0.0291(6) 0.0024(5) 0.0116(5) 0.0003(5)
C1 0.0376(8) 0.0296(7) 0.0338(7) 0.0037(6) 0.0125(6) -0.0006(6)
C2 0.0500(9) 0.0249(7) 0.0345(8) -0.0005(6) 0.0100(7) 0.0020(6)
C3 0.0540(10) 0.0337(8) 0.0345(8) -0.0076(7) 0.0201(7) 0.0014(6)
C4 0.0362(8) 0.0322(7) 0.0319(7) -0.0047(6) 0.0148(6) -0.0039(6)
C5 0.0260(7) 0.0266(7) 0.0217(6) -0.0024(5) 0.0044(5) -0.0030(5)
C6 0.0249(6) 0.0301(7) 0.0251(6) 0.0018(5) 0.0048(5) -0.0018(5)
N2 0.0294(6) 0.0220(5) 0.0227(5) 0.0020(4) 0.0057(4) -0.0023(4)
C7 0.0448(8) 0.0217(6) 0.0259(7) 0.0020(6) 0.0035(6) -0.0013(5)
C8 0.0339(7) 0.0192(6) 0.0249(6) -0.0031(5) 0.0059(5) 0.0021(5)
C9 0.0334(7) 0.0252(7) 0.0325(7) 0.0010(6) 0.0077(6) 0.0011(5)
C10 0.0324(8) 0.0325(8) 0.0302(7) -0.0014(6) 0.0005(6) 0.0054(6)
C11 0.0399(8) 0.0337(7) 0.0222(6) -0.0078(6) 0.0066(6) 0.0008(5)
C12 0.0346(8) 0.0340(8) 0.0291(7) 0.0000(6) 0.0108(6) 0.0001(6)
N3 0.0315(6) 0.0308(6) 0.0283(6) 0.0009(5) 0.0051(5) -0.0001(5)
B1 0.0334(8) 0.0297(8) 0.0248(7) 0.0011(6) 0.0012(6) -0.0048(6)

loop_
_atom_type_symbol
_atom_type_description
_atom_type_scat_dispersion_real
_atom_type_scat_dispersion_imag
_atom_type_scat_source
C C 0.0033 0.0016 'International Tables Vol C Tables 4.2.6.8 and 6.1.1.4'
H H 0.0000 0.0000 'International Tables Vol C Tables 4.2.6.8 and 6.1.1.4'
N N 0.0061 0.0033 'International Tables Vol C Tables 4.2.6.8 and 6.1.1.4'
B B 0.0013 0.0007 'International Tables Vol C Tables 4.2.6.8 and 6.1.1.4'

loop_
_geom_angle_atom_site_label_1
_geom_angle_atom_site_label_2
_geom_angle_atom_site_label_3
_geom_angle
C1 N1 C5 117.31(12)
N1 C1 C2 123.53(14)
N1 C1 H1 118.2
C2 C1 H1 118.2
C3 C2 C1 118.61(14)
C3 C2 H2 120.7
C1 C2 H2 120.7
C2 C3 C4 118.67(13)
C2 C3 H3 120.7
C4 C3 H3 120.7
C5 C4 C3 118.89(13)
C5 C4 H4 120.6
C3 C4 H4 120.6
N1 C5 C4 122.98(13)
N1 C5 C6 115.40(11)
C4 C5 C6 121.61(12)
N2 C6 C5 110.83(11)
N2 C6 H6A 109.5
C5 C6 H6A 109.5
N2 C6 H6B 109.5
C5 C6 H6B 109.5
H6A C6 H6B 108.1
C6 N2 C7 110.95(11)
C6 N2 B1 112.45(10)
C7 N2 B1 111.54(10)
C6 N2 H1N 104.8(10)
C7 N2 H1N 107.2(10)
B1 N2 H1N 109.5(10)
N2 C7 C8 111.80(11)
N2 C7 H7A 109.3
C8 C7 H7A 109.3
N2 C7 H7B 109.3
C8 C7 H7B 109.3
H7A C7 H7B 107.9
N3 C8 C9 123.11(12)
N3 C8 C7 114.89(12)
C9 C8 C7 121.98(13)
C8 C9 C10 118.83(13)
C8 C9 H9 120.6
C10 C9 H9 120.6
C11 C10 C9 118.67(13)
C11 C10 H10 120.7
C9 C10 H10 120.7
C10 C11 C12 118.74(13)
C10 C11 H11 120.6
C12 C11 H11 120.6
N3 C12 C11 123.60(14)
N3 C12 H12 118.2
C11 C12 H12 118.2
C12 N3 C8 117.02(12)
N2 B1 H13A 109.5
N2 B1 H13B 109.5
H13A B1 H13B 109.5
N2 B1 H13C 109.5
H13A B1 H13C 109.5
H13B B1 H13C 109.5

loop_
_geom_bond_atom_site_label_1
_geom_bond_atom_site_label_2
_geom_bond_distance
N1 C1 1.3375(18)
N1 C5 1.3396(17)
C1 C2 1.384(2)
C1 H1 0.9500
C2 C3 1.379(2)
C2 H2 0.9500
C3 C4 1.386(2)
C3 H3 0.9500
C4 C5 1.3845(19)
C4 H4 0.9500
C5 C6 1.5054(18)
C6 N2 1.4881(17)
C6 H6A 0.9900
C6 H6B 0.9900
N2 C7 1.4887(17)
N2 B1 1.6138(18)
N2 H1N 0.910(16)
C7 C8 1.5097(18)
C7 H7A 0.9900
C7 H7B 0.9900
C8 N3 1.3417(17)
C8 C9 1.385(2)
C9 C10 1.387(2)
C9 H9 0.9500
C10 C11 1.377(2)
C10 H10 0.9500
C11 C12 1.383(2)
C11 H11 0.9500
C12 N3 1.3402(18)
C12 H12 0.9500
B1 H13A 0.9800
B1 H13B 0.9800
B1 H13C 0.9800

loop_
_geom_hbond_atom_site_label_D
_geom_hbond_atom_site_label_H
_geom_hbond_atom_site_label_A
_geom_hbond_site_symmetry_A
_geom_hbond_distance_DH
_geom_hbond_distance_HA
_geom_hbond_distance_DA
_geom_hbond_angle_DHA
C3 H3 N1 4_665 0.95 2.66 3.5215(19) 150
